data_1546742
loop_
_publ_author_name
'Li, Cai'
'Ip, Kwok-Wa'
'Man, Wai-Lun'
'Song, Dan'
'He, Ming-Liang'
'Yiu, Shek-Man'
'Lau, Tai-Chu'
'ZHU, Guangyu'

_publ_section_title
;
 Cytotoxic (Salen)ruthenium(III) Anticancer Complexes Exhibit Different
 Modes of Cell Death Directed by Axial Ligands
;
_journal_name_full 'Chem. Sci.'
_journal_paper_doi 10.1039/C7SC02205K
_journal_year 2017
_chemical_formula_moiety 'C22 H30 N8 O2 Ru, C4 H10 O, F6 P'
_chemical_formula_sum 'C26 H40 F6 N8 O3 P Ru'
_chemical_formula_weight 758.70
_chemical_name_systematic
;
 ? 
;
_space_group_crystal_system monoclinic
_space_group_IT_number 14
_space_group_name_Hall '-P 2yn'
_space_group_name_H-M_alt 'P 1 21/n 1'
_symmetry_space_group_name_Hall '-P 2yn'
_symmetry_space_group_name_H-M 'P 1 21/n 1'
_atom_sites_solution_hydrogens geom
_atom_sites_solution_primary direct
_atom_sites_solution_secondary difmap
_audit_creation_date 2014-03-10
_audit_creation_method
;
Olex2 1.2
(compiled 2013.09.17 svn.r2790 for OlexSys, GUI svn.r4601)
;
_audit_update_record
;
2017-02-01 deposited with the CCDC.
2017-07-31 downloaded from the CCDC.
;
_cell_angle_alpha 90.00
_cell_angle_beta 110.762(3)
_cell_angle_gamma 90.00
_cell_formula_units_Z 4
_cell_length_a 14.1727(4)
_cell_length_b 16.5751(4)
_cell_length_c 14.5768(4)
_cell_measurement_reflns_used 5324
_cell_measurement_temperature 173(2)
_cell_measurement_theta_max 71.4790
_cell_measurement_theta_min 3.3322
_cell_volume 3201.92(16)
_computing_cell_refinement 'CrysAlisPro, Agilent Technologies'
_computing_data_collection 'CrysAlisPro, Agilent Technologies'
_computing_data_reduction 'CrysAlisPro, Agilent Technologies'
_computing_molecular_graphics
;
O. V. Dolomanov, L. J. Bourhis, R. J. Gildea, J. A. K. Howard and H. Puschmann,
OLEX2: a complete structure solution, refinement and analysis program.
J. Appl. Cryst. (2009). 42, 339-341.
;
_computing_publication_material
;
O. V. Dolomanov, L. J. Bourhis, R. J. Gildea, J. A. K. Howard and H. Puschmann,
OLEX2: a complete structure solution, refinement and analysis program.
J. Appl. Cryst. (2009). 42, 339-341.
;
_computing_structure_refinement
;
SHELX, G.M. Sheldrick, Acta Cryst.
(2008). A64, 112-122
;
_computing_structure_solution 'SHELXS-97 (Sheldrick, 1990)'
_diffrn_ambient_temperature 173(2)
_diffrn_detector_area_resol_mean 16.1270
_diffrn_measured_fraction_theta_full 0.999
_diffrn_measured_fraction_theta_max 0.999
_diffrn_measurement_device_type 'Xcalibur, Sapphire3, Gemini ultra'
_diffrn_measurement_method '\w scans'
_diffrn_radiation_monochromator mirror
_diffrn_radiation_type CuK\a
_diffrn_radiation_wavelength 1.54178
_diffrn_reflns_av_R_equivalents 0.0497
_diffrn_reflns_av_unetI/netI 0.0552
_diffrn_reflns_limit_h_max 16
_diffrn_reflns_limit_h_min -16
_diffrn_reflns_limit_k_max 19
_diffrn_reflns_limit_k_min -13
_diffrn_reflns_limit_l_max 13
_diffrn_reflns_limit_l_min -17
_diffrn_reflns_number 12781
_diffrn_reflns_theta_full 67.00
_diffrn_reflns_theta_max 67.00
_diffrn_reflns_theta_min 3.74
_diffrn_source 'Enhance Ultra (Cu) X-ray Source'
_exptl_absorpt_coefficient_mu 5.125
_exptl_absorpt_correction_T_max 1.00000
_exptl_absorpt_correction_T_min 0.78669
_exptl_absorpt_correction_type multi-scan
_exptl_absorpt_process_details
;
CrysAlisPro, Agilent Technologies,
Version 1.171.35.21 (release 20-01-2012 CrysAlis171 .NET)
(compiled Jan 23 2012,18:06:46)
Empirical absorption correction using spherical harmonics,
 implemented in SCALE3 ABSPACK scaling algorithm.
;
_exptl_crystal_colour purple
_exptl_crystal_density_diffrn 1.574
_exptl_crystal_density_method 'not measured'
_exptl_crystal_description needle
_exptl_crystal_F_000 1556
_exptl_crystal_size_max 0.54
_exptl_crystal_size_mid 0.11
_exptl_crystal_size_min 0.02
_refine_diff_density_max 2.396
_refine_diff_density_min -1.099
_refine_diff_density_rms 0.130
_refine_ls_extinction_method none
_refine_ls_goodness_of_fit_ref 0.997
_refine_ls_hydrogen_treatment constr
_refine_ls_matrix_type full
_refine_ls_number_parameters 444
_refine_ls_number_reflns 5703
_refine_ls_number_restraints 105
_refine_ls_restrained_S_all 1.004
_refine_ls_R_factor_all 0.0644
_refine_ls_R_factor_gt 0.0531
_refine_ls_shift/su_max 0.001
_refine_ls_shift/su_mean 0.000
_refine_ls_structure_factor_coef Fsqd
_refine_ls_weighting_details 'calc w=1/[\s^2^(Fo^2^)+(0.1155P)^2^+0.0000P] where P=(Fo^2^+2Fc^2^)/3'
_refine_ls_weighting_scheme calc
_refine_ls_wR_factor_gt 0.1470
_refine_ls_wR_factor_ref 0.1572
_reflns_number_gt 4677
_reflns_number_total 5703
_reflns_threshold_expression >2sigma(I)
_cod_data_source_file c7sc02205k2.cif
_cod_data_source_block 022814a_mickey
_cod_original_cell_volume 3201.92(15)
_cod_database_code 1546742
_olex2_refinement_description
;
1. Fixed Uiso
 At 1.2 times of:
  All C(H) groups, All C(H,H) groups, All N(H) groups, All N(H,H) groups
 At 1.5 times of:
  All C(H,H,H) groups
2. Rigid bond restraints
 P1, F1, F2, F3, F4, F5, F6, F3A, F4A, F5A, F6A
 with sigma for 1-2 distances of 0.005 and sigma for 1-3 distances of 0.005
3. Uiso/Uaniso restraints and constraints
Uanis(P1) \\sim Ueq, Uanis(F1) \\sim Ueq, Uanis(F2) \\sim Ueq, Uanis(F3) \\sim
Ueq, Uanis(F4) \\sim Ueq, Uanis(F5) \\sim Ueq, Uanis(F6) \\sim Ueq, Uanis(F3A)
\\sim Ueq, Uanis(F4A) \\sim Ueq, Uanis(F5A) \\sim Ueq, Uanis(F6A) \\sim Ueq:
with sigma of 0.01 and sigma for terminal atoms of 0.02
4. Others
 Fixed Sof: F3(0.5) F4(0.5) F5(0.5) F6(0.5) F3A(0.5) F4A(0.5) F5A(0.5) F6A(0.5)
5.a Ternary CH refined with riding coordinates:
 C8(H8), C13(H13)
5.b Secondary CH2 refined with riding coordinates:
 C9(H9A,H9B), C10(H10A,H10B), C11(H11A,H11B), C12(H12A,H12B), C24(H24A,H24B),
 C25(H25A,H25B)
5.c Aromatic/amide H refined with riding coordinates:
 N3(H3), N6(H6), C2(H2), C3(H3A), C4(H4), C5(H5), C7(H7), C14(H14), C16(H16),
 C17(H17), C18(H18), C19(H19)
5.d X=CH2 refined with riding coordinates:
 N4(H4A,H4B), N5(H5A,H5B), N7(H7A,H7B), N8(H8A,H8B)
5.e Idealised Me refined as rotating group:
 C23(H23A,H23B,H23C), C26(H26A,H26B,H26C)
;

loop_
_space_group_symop_id
_space_group_symop_operation_xyz
1 'x, y, z'
2 '-x+1/2, y+1/2, -z+1/2'
3 '-x, -y, -z'
4 'x-1/2, -y-1/2, z-1/2'

loop_
_atom_site_label
_atom_site_type_symbol
_atom_site_fract_x
_atom_site_fract_y
_atom_site_fract_z
_atom_site_U_iso_or_equiv
_atom_site_adp_type
_atom_site_occupancy
_atom_site_symmetry_multiplicity
_atom_site_calc_flag
_atom_site_refinement_flags
_atom_site_disorder_assembly
_atom_site_disorder_group
Ru1 Ru 0.74173(2) 0.162964(18) 0.02871(2) 0.02824(15) Uani 1 1 d . . .
O1 O 0.8270(2) 0.20436(19) -0.0476(2) 0.0365(7) Uani 1 1 d . . .
O2 O 0.6358(2) 0.1297(2) -0.1003(2) 0.0382(7) Uani 1 1 d . . .
O3 O 0.3001(3) 0.0545(3) 0.3144(3) 0.0565(9) Uani 1 1 d . . .
N1 N 0.8415(3) 0.1938(2) 0.1583(3) 0.0311(7) Uani 1 1 d . . .
N2 N 0.6628(2) 0.1251(2) 0.1094(3) 0.0298(7) Uani 1 1 d . . .
N3 N 0.8162(3) 0.0546(2) 0.0396(3) 0.0371(8) Uani 1 1 d . . .
H3 H 0.8377 0.0323 0.0982 0.045 Uiso 1 1 calc R . .
N4 N 0.8884(5) -0.0551(3) -0.0099(4) 0.0757(17) Uani 1 1 d . . .
H4A H 0.9105 -0.0748 0.0501 0.091 Uiso 1 1 calc R . .
H4B H 0.9006 -0.0808 -0.0573 0.091 Uiso 1 1 calc R . .
N5 N 0.8029(5) 0.0393(3) -0.1219(3) 0.0673(14) Uani 1 1 d . . .
H5A H 0.7668 0.0838 -0.1385 0.081 Uiso 1 1 calc R . .
H5B H 0.8170 0.0114 -0.1668 0.081 Uiso 1 1 calc R . .
N6 N 0.6705(3) 0.2725(2) 0.0202(3) 0.0350(8) Uani 1 1 d . . .
H6 H 0.6463 0.2814 0.0672 0.042 Uiso 1 1 calc R . .
N7 N 0.6155(3) 0.4018(3) -0.0317(4) 0.0502(11) Uani 1 1 d . . .
H7A H 0.5988 0.4101 0.0201 0.060 Uiso 1 1 calc R . .
H7B H 0.6062 0.4400 -0.0760 0.060 Uiso 1 1 calc R . .
N8 N 0.6780(3) 0.3217(3) -0.1248(3) 0.0471(10) Uani 1 1 d . . .
H8A H 0.7035 0.2760 -0.1359 0.056 Uiso 1 1 calc R . .
H8B H 0.6673 0.3617 -0.1670 0.056 Uiso 1 1 calc R . .
C1 C 0.9237(3) 0.2212(2) -0.0056(3) 0.0329(9) Uani 1 1 d . . .
C2 C 0.9791(3) 0.2323(3) -0.0676(4) 0.0386(10) Uani 1 1 d . . .
H2 H 0.9467 0.2237 -0.1360 0.046 Uiso 1 1 calc R . .
C3 C 1.0786(4) 0.2551(3) -0.0324(4) 0.0472(12) Uani 1 1 d . . .
H3A H 1.1138 0.2625 -0.0764 0.057 Uiso 1 1 calc R . .
C4 C 1.1280(4) 0.2674(3) 0.0682(4) 0.0470(12) Uani 1 1 d . . .
H4 H 1.1965 0.2844 0.0925 0.056 Uiso 1 1 calc R . .
C5 C 1.0780(3) 0.2551(3) 0.1310(4) 0.0431(11) Uani 1 1 d . . .
H5 H 1.1126 0.2637 0.1992 0.052 Uiso 1 1 calc R . .
C6 C 0.9754(3) 0.2297(3) 0.0981(3) 0.0344(9) Uani 1 1 d . . .
C7 C 0.9331(3) 0.2187(3) 0.1729(3) 0.0339(9) Uani 1 1 d . . .
H7 H 0.9751 0.2305 0.2385 0.041 Uiso 1 1 calc R . .
C8 C 0.7986(3) 0.1922(3) 0.2373(3) 0.0312(9) Uani 1 1 d . . .
H8 H 0.7584 0.2428 0.2314 0.037 Uiso 1 1 calc R . .
C9 C 0.8727(3) 0.1882(3) 0.3412(3) 0.0362(9) Uani 1 1 d . . .
H9A H 0.9178 0.2358 0.3550 0.043 Uiso 1 1 calc R . .
H9B H 0.9148 0.1391 0.3498 0.043 Uiso 1 1 calc R . .
C10 C 0.8149(3) 0.1863(3) 0.4130(3) 0.0392(10) Uani 1 1 d . . .
H10A H 0.8637 0.1814 0.4810 0.047 Uiso 1 1 calc R . .
H10B H 0.7775 0.2375 0.4079 0.047 Uiso 1 1 calc R . .
C11 C 0.7421(4) 0.1167(3) 0.3913(3) 0.0403(10) Uani 1 1 d . . .
H11A H 0.7048 0.1180 0.4372 0.048 Uiso 1 1 calc R . .
H11B H 0.7800 0.0653 0.4014 0.048 Uiso 1 1 calc R . .
C12 C 0.6666(3) 0.1205(3) 0.2850(3) 0.0356(9) Uani 1 1 d . . .
H12A H 0.6210 0.0732 0.2715 0.043 Uiso 1 1 calc R . .
H12B H 0.6251 0.1700 0.2757 0.043 Uiso 1 1 calc R . .
C13 C 0.7238(3) 0.1209(3) 0.2151(3) 0.0320(9) Uani 1 1 d . . .
H13 H 0.7643 0.0700 0.2263 0.038 Uiso 1 1 calc R . .
C14 C 0.5676(3) 0.1072(3) 0.0731(3) 0.0328(9) Uani 1 1 d . . .
H14 H 0.5356 0.0934 0.1183 0.039 Uiso 1 1 calc R . .
C15 C 0.5063(3) 0.1064(3) -0.0294(3) 0.0344(9) Uani 1 1 d . . .
C16 C 0.4014(3) 0.0928(3) -0.0516(4) 0.0407(11) Uani 1 1 d . . .
H16 H 0.3773 0.0869 0.0011 0.049 Uiso 1 1 calc R . .
C17 C 0.3336(3) 0.0878(3) -0.1460(4) 0.0457(12) Uani 1 1 d . . .
H17 H 0.2637 0.0805 -0.1583 0.055 Uiso 1 1 calc R . .
C18 C 0.3693(4) 0.0936(3) -0.2232(4) 0.0452(12) Uani 1 1 d . . .
H18 H 0.3231 0.0903 -0.2888 0.054 Uiso 1 1 calc R . .
C19 C 0.4711(4) 0.1040(3) -0.2058(3) 0.0382(10) Uani 1 1 d . . .
H19 H 0.4942 0.1045 -0.2594 0.046 Uiso 1 1 calc R . .
C20 C 0.5413(3) 0.1140(3) -0.1089(3) 0.0351(9) Uani 1 1 d . . .
C21 C 0.8360(4) 0.0143(3) -0.0290(4) 0.0455(11) Uani 1 1 d . . .
C22 C 0.6554(3) 0.3306(3) -0.0434(3) 0.0371(10) Uani 1 1 d . . .
C23 C 0.3797(5) 0.0409(5) 0.4934(5) 0.077(2) Uani 1 1 d . . .
H23A H 0.4350 0.0753 0.4912 0.115 Uiso 1 1 calc R . .
H23B H 0.4061 0.0001 0.5449 0.115 Uiso 1 1 calc R . .
H23C H 0.3291 0.0739 0.5075 0.115 Uiso 1 1 calc R . .
C24 C 0.3307(5) -0.0012(4) 0.3938(5) 0.0681(17) Uani 1 1 d . . .
H24A H 0.3794 -0.0399 0.3838 0.082 Uiso 1 1 calc R . .
H24B H 0.2711 -0.0321 0.3944 0.082 Uiso 1 1 calc R . .
C25 C 0.3828(5) 0.0826(4) 0.2875(5) 0.0651(16) Uani 1 1 d . . .
H25A H 0.4116 0.0370 0.2621 0.078 Uiso 1 1 calc R . .
H25B H 0.4365 0.1048 0.3459 0.078 Uiso 1 1 calc R . .
C26 C 0.3466(6) 0.1460(5) 0.2112(5) 0.0749(19) Uani 1 1 d . . .
H26A H 0.2967 0.1228 0.1519 0.112 Uiso 1 1 calc R . .
H26B H 0.4037 0.1672 0.1956 0.112 Uiso 1 1 calc R . .
H26C H 0.3154 0.1898 0.2356 0.112 Uiso 1 1 calc R . .
P1 P 0.48644(10) 0.59092(9) 0.80390(10) 0.0517(4) Uani 1 1 d U . .
F1 F 0.5398(3) 0.5666(2) 0.9159(3) 0.0783(11) Uani 1 1 d U A .
F2 F 0.4275(3) 0.6136(3) 0.6928(3) 0.0927(13) Uani 1 1 d U A .
F3 F 0.4058(8) 0.5246(7) 0.7931(10) 0.097(3) Uani 0.50 1 d PU A 1
F4 F 0.4221(12) 0.6539(8) 0.8230(10) 0.111(4) Uani 0.50 1 d PU A 1
F5 F 0.5746(13) 0.6492(10) 0.8085(16) 0.121(5) Uani 0.50 1 d PU A 1
F6 F 0.5534(11) 0.5183(10) 0.7805(13) 0.114(4) Uani 0.50 1 d PU A 1
F3A F 0.3800(8) 0.5693(10) 0.8200(7) 0.107(4) Uani 0.50 1 d PU A 2
F4A F 0.4664(8) 0.6791(7) 0.8480(9) 0.082(3) Uani 0.50 1 d PU A 2
F5A F 0.5809(9) 0.6222(9) 0.7946(16) 0.094(3) Uani 0.50 1 d PU A 2
F6A F 0.4989(15) 0.5055(8) 0.7695(12) 0.125(4) Uani 0.50 1 d PU A 2

loop_
_atom_site_aniso_label
_atom_site_aniso_U_11
_atom_site_aniso_U_22
_atom_site_aniso_U_33
_atom_site_aniso_U_23
_atom_site_aniso_U_13
_atom_site_aniso_U_12
Ru1 0.0304(2) 0.0252(2) 0.0277(2) -0.00088(11) 0.00849(14) -0.00091(11)
O1 0.0366(15) 0.0357(17) 0.0376(16) -0.0003(13) 0.0136(13) -0.0043(13)
O2 0.0383(15) 0.0390(18) 0.0336(15) -0.0013(14) 0.0084(12) -0.0028(14)
O3 0.053(2) 0.056(2) 0.059(2) -0.0062(19) 0.0182(17) 0.0033(17)
N1 0.0323(16) 0.0238(17) 0.0342(18) 0.0022(14) 0.0082(14) -0.0007(14)
N2 0.0310(16) 0.0234(17) 0.0323(17) 0.0017(14) 0.0080(14) 0.0006(13)
N3 0.0414(19) 0.032(2) 0.0367(19) -0.0031(16) 0.0119(15) 0.0012(16)
N4 0.106(4) 0.058(3) 0.063(3) -0.003(3) 0.031(3) 0.038(3)
N5 0.105(4) 0.053(3) 0.046(3) -0.008(2) 0.030(3) 0.015(3)
N6 0.0366(17) 0.0305(19) 0.0382(19) 0.0031(16) 0.0138(15) 0.0064(15)
N7 0.056(2) 0.032(2) 0.060(3) 0.009(2) 0.017(2) 0.0119(19)
N8 0.053(2) 0.045(2) 0.042(2) 0.0118(19) 0.0149(19) 0.0004(19)
C1 0.038(2) 0.022(2) 0.039(2) 0.0000(17) 0.0154(18) 0.0022(17)
C2 0.041(2) 0.036(2) 0.041(2) 0.0008(19) 0.0184(19) 0.0013(19)
C3 0.052(3) 0.042(3) 0.057(3) 0.005(2) 0.032(2) 0.004(2)
C4 0.037(2) 0.045(3) 0.060(3) 0.004(2) 0.017(2) -0.001(2)
C5 0.036(2) 0.042(3) 0.048(3) 0.004(2) 0.0107(19) 0.000(2)
C6 0.036(2) 0.028(2) 0.038(2) -0.0033(18) 0.0114(17) -0.0015(17)
C7 0.037(2) 0.028(2) 0.034(2) -0.0025(17) 0.0086(17) -0.0016(17)
C8 0.0308(18) 0.026(2) 0.037(2) -0.0017(17) 0.0120(17) 0.0022(17)
C9 0.033(2) 0.037(2) 0.035(2) -0.0024(19) 0.0073(17) -0.0007(18)
C10 0.041(2) 0.042(3) 0.032(2) 0.000(2) 0.0103(18) 0.007(2)
C11 0.048(2) 0.043(3) 0.030(2) 0.0069(19) 0.0135(19) 0.007(2)
C12 0.036(2) 0.038(2) 0.031(2) -0.0003(18) 0.0108(17) 0.0017(18)
C13 0.0326(19) 0.028(2) 0.034(2) 0.0017(17) 0.0095(16) 0.0016(17)
C14 0.0317(19) 0.029(2) 0.037(2) -0.0010(18) 0.0114(17) -0.0009(16)
C15 0.034(2) 0.0228(19) 0.040(2) 0.0016(17) 0.0042(17) -0.0024(16)
C16 0.036(2) 0.032(2) 0.048(3) 0.004(2) 0.0070(19) -0.0029(18)
C17 0.034(2) 0.034(3) 0.056(3) 0.001(2) 0.000(2) -0.0067(19)
C18 0.045(2) 0.030(2) 0.047(3) -0.006(2) 0.000(2) -0.002(2)
C19 0.046(2) 0.029(2) 0.034(2) -0.0019(18) 0.0069(19) -0.0019(19)
C20 0.037(2) 0.023(2) 0.041(2) -0.0009(18) 0.0093(18) -0.0015(17)
C21 0.053(3) 0.034(2) 0.049(3) -0.005(2) 0.017(2) 0.001(2)
C22 0.033(2) 0.033(2) 0.038(2) 0.0058(18) 0.0025(18) -0.0020(17)
C23 0.052(3) 0.091(5) 0.079(4) 0.018(4) 0.014(3) 0.003(3)
C24 0.053(3) 0.053(4) 0.092(5) 0.014(3) 0.018(3) 0.003(3)
C25 0.051(3) 0.062(4) 0.082(4) -0.010(3) 0.024(3) 0.006(3)
C26 0.069(4) 0.089(5) 0.060(4) 0.001(4) 0.015(3) -0.008(4)
P1 0.0503(7) 0.0504(8) 0.0419(7) 0.0062(6) 0.0010(5) -0.0112(6)
F1 0.097(3) 0.055(2) 0.0517(17) 0.0108(15) -0.0115(16) -0.0005(18)
F2 0.093(3) 0.128(4) 0.0396(16) 0.0233(19) 0.0019(16) -0.024(2)
F3 0.072(5) 0.083(6) 0.102(7) 0.032(5) -0.010(4) -0.040(4)
F4 0.148(9) 0.093(6) 0.075(5) 0.003(5) 0.018(7) 0.058(6)
F5 0.110(7) 0.112(9) 0.104(7) 0.025(7) -0.009(5) -0.075(7)
F6 0.126(8) 0.110(7) 0.116(7) -0.002(6) 0.052(8) 0.035(6)
F3A 0.077(4) 0.179(10) 0.056(5) 0.034(7) 0.010(3) -0.052(6)
F4A 0.091(6) 0.066(4) 0.078(5) 0.009(3) 0.015(5) 0.027(4)
F5A 0.046(3) 0.109(8) 0.127(8) 0.029(7) 0.032(4) 0.010(4)
F6A 0.210(12) 0.063(4) 0.088(5) -0.019(4) 0.037(9) -0.011(6)

loop_
_atom_type_symbol
_atom_type_description
_atom_type_scat_dispersion_real
_atom_type_scat_dispersion_imag
_atom_type_scat_source
C C 0.0181 0.0091 'International Tables Vol C Tables 4.2.6.8 and 6.1.1.4'
H H 0.0000 0.0000 'International Tables Vol C Tables 4.2.6.8 and 6.1.1.4'
N N 0.0311 0.0180 'International Tables Vol C Tables 4.2.6.8 and 6.1.1.4'
O O 0.0492 0.0322 'International Tables Vol C Tables 4.2.6.8 and 6.1.1.4'
F F 0.0727 0.0534 'International Tables Vol C Tables 4.2.6.8 and 6.1.1.4'
P P 0.2955 0.4335 'International Tables Vol C Tables 4.2.6.8 and 6.1.1.4'
Ru Ru 0.0552 3.2960 'International Tables Vol C Tables 4.2.6.8 and 6.1.1.4'

loop_
_geom_angle_atom_site_label_1
_geom_angle_atom_site_label_2
_geom_angle_atom_site_label_3
_geom_angle
O1 Ru1 N3 87.05(14)
O1 Ru1 N6 92.52(14)
O2 Ru1 O1 88.41(13)
O2 Ru1 N3 91.45(14)
O2 Ru1 N6 89.87(14)
N1 Ru1 O1 94.19(13)
N1 Ru1 O2 177.40(14)
N1 Ru1 N2 83.05(14)
N1 Ru1 N3 88.79(14)
N1 Ru1 N6 89.91(15)
N2 Ru1 O1 177.19(12)
N2 Ru1 O2 94.35(13)
N2 Ru1 N3 93.43(15)
N2 Ru1 N6 86.93(15)
N6 Ru1 N3 178.60(14)
C1 O1 Ru1 122.7(3)
C20 O2 Ru1 122.2(3)
C24 O3 C25 112.8(5)
C7 N1 Ru1 124.6(3)
C7 N1 C8 122.5(4)
C8 N1 Ru1 112.7(3)
C13 N2 Ru1 112.8(2)
C14 N2 Ru1 123.6(3)
C14 N2 C13 123.6(4)
Ru1 N3 H3 115.6
C21 N3 Ru1 128.8(3)
C21 N3 H3 115.6
H4A N4 H4B 120.0
C21 N4 H4A 120.0
C21 N4 H4B 120.0
H5A N5 H5B 120.0
C21 N5 H5A 120.0
C21 N5 H5B 120.0
Ru1 N6 H6 114.8
C22 N6 Ru1 130.4(3)
C22 N6 H6 114.8
H7A N7 H7B 120.0
C22 N7 H7A 120.0
C22 N7 H7B 120.0
H8A N8 H8B 120.0
C22 N8 H8A 120.0
C22 N8 H8B 120.0
O1 C1 C2 117.1(4)
O1 C1 C6 124.7(4)
C2 C1 C6 118.2(4)
C1 C2 H2 119.0
C3 C2 C1 122.1(5)
C3 C2 H2 119.0
C2 C3 H3A 120.0
C2 C3 C4 119.9(5)
C4 C3 H3A 120.0
C3 C4 H4 120.1
C5 C4 C3 119.9(5)
C5 C4 H4 120.1
C4 C5 H5 118.9
C4 C5 C6 122.1(5)
C6 C5 H5 118.9
C5 C6 C1 117.7(4)
C5 C6 C7 115.7(4)
C7 C6 C1 126.5(4)
N1 C7 C6 125.3(4)
N1 C7 H7 117.4
C6 C7 H7 117.4
N1 C8 H8 107.2
N1 C8 C9 116.8(3)
N1 C8 C13 106.9(3)
C9 C8 H8 107.2
C9 C8 C13 111.0(4)
C13 C8 H8 107.2
C8 C9 H9A 109.8
C8 C9 H9B 109.8
C8 C9 C10 109.5(3)
H9A C9 H9B 108.2
C10 C9 H9A 109.8
C10 C9 H9B 109.8
C9 C10 H10A 109.4
C9 C10 H10B 109.4
H10A C10 H10B 108.0
C11 C10 C9 111.3(4)
C11 C10 H10A 109.4
C11 C10 H10B 109.4
C10 C11 H11A 109.4
C10 C11 H11B 109.4
C10 C11 C12 111.1(4)
H11A C11 H11B 108.0
C12 C11 H11A 109.4
C12 C11 H11B 109.4
C11 C12 H12A 109.8
C11 C12 H12B 109.8
H12A C12 H12B 108.3
C13 C12 C11 109.3(4)
C13 C12 H12A 109.8
C13 C12 H12B 109.8
N2 C13 C8 106.7(3)
N2 C13 C12 116.6(3)
N2 C13 H13 107.5
C8 C13 H13 107.5
C12 C13 C8 110.8(4)
C12 C13 H13 107.5
N2 C14 H14 117.1
N2 C14 C15 125.7(4)
C15 C14 H14 117.1
C16 C15 C14 115.8(4)
C20 C15 C14 126.2(4)
C20 C15 C16 117.9(4)
C15 C16 H16 118.6
C17 C16 C15 122.8(5)
C17 C16 H16 118.6
C16 C17 H17 120.7
C16 C17 C18 118.7(5)
C18 C17 H17 120.7
C17 C18 H18 119.5
C19 C18 C17 121.0(4)
C19 C18 H18 119.5
C18 C19 H19 119.5
C18 C19 C20 121.0(5)
C20 C19 H19 119.5
O2 C20 C15 125.1(4)
O2 C20 C19 116.5(4)
C15 C20 C19 118.5(4)
N3 C21 N4 121.9(5)
N3 C21 N5 121.5(5)
N5 C21 N4 116.5(5)
N6 C22 N7 121.9(5)
N6 C22 N8 121.3(5)
N8 C22 N7 116.8(4)
H23A C23 H23B 109.5
H23A C23 H23C 109.5
H23B C23 H23C 109.5
C24 C23 H23A 109.5
C24 C23 H23B 109.5
C24 C23 H23C 109.5
O3 C24 C23 112.3(6)
O3 C24 H24A 109.1
O3 C24 H24B 109.1
C23 C24 H24A 109.1
C23 C24 H24B 109.1
H24A C24 H24B 107.9
O3 C25 H25A 109.8
O3 C25 H25B 109.8
O3 C25 C26 109.5(5)
H25A C25 H25B 108.2
C26 C25 H25A 109.8
C26 C25 H25B 109.8
C25 C26 H26A 109.5
C25 C26 H26B 109.5
C25 C26 H26C 109.5
H26A C26 H26B 109.5
H26A C26 H26C 109.5
H26B C26 H26C 109.5
F1 P1 F6 85.8(7)
F1 P1 F3A 85.7(4)
F1 P1 F4A 84.8(4)
F2 P1 F1 176.8(3)
F2 P1 F6 95.5(7)
F2 P1 F3A 91.2(4)
F2 P1 F4A 95.0(4)
F3 P1 F1 89.4(5)
F3 P1 F2 87.8(5)
F3 P1 F5 172.3(10)
F3 P1 F6 85.4(8)
F3 P1 F3A 35.1(6)
F3 P1 F4A 116.2(7)
F4 P1 F1 95.0(5)
F4 P1 F2 83.6(6)
F4 P1 F3 92.2(8)
F4 P1 F5 95.3(10)
F4 P1 F6 177.4(9)
F4 P1 F3A 57.9(8)
F4 P1 F4A 26.2(7)
F4 P1 F5A 114.1(9)
F4 P1 F6A 149.9(10)
F5 P1 F1 91.8(8)
F5 P1 F2 91.2(8)
F5 P1 F6 87.1(9)
F5 P1 F3A 152.6(10)
F5 P1 F4A 71.5(9)
F6 P1 F3A 119.8(8)
F6 P1 F4A 156.4(7)
F3A P1 F4A 81.1(7)
F5A P1 F1 93.8(8)
F5A P1 F2 89.4(8)
F5A P1 F3 153.1(8)
F5A P1 F5 19.2(11)
F5A P1 F6 68.3(9)
F5A P1 F3A 171.8(8)
F5A P1 F4A 90.7(7)
F5A P1 F6A 94.6(10)
F6A P1 F1 91.9(6)
F6A P1 F2 88.0(7)
F6A P1 F3 58.6(8)
F6A P1 F5 113.7(11)
F6A P1 F6 27.5(8)
F6A P1 F3A 93.6(9)
F6A P1 F4A 174.0(9)

loop_
_geom_bond_atom_site_label_1
_geom_bond_atom_site_label_2
_geom_bond_distance
Ru1 O1 2.031(3)
Ru1 O2 2.022(3)
Ru1 N1 1.983(3)
Ru1 N2 1.990(4)
Ru1 N3 2.061(4)
Ru1 N6 2.059(4)
O1 C1 1.318(5)
O2 C20 1.326(5)
O3 C24 1.423(8)
O3 C25 1.439(7)
N1 C7 1.307(6)
N1 C8 1.481(6)
N2 C13 1.478(5)
N2 C14 1.296(5)
N3 H3 0.8800
N3 C21 1.313(6)
N4 H4A 0.8800
N4 H4B 0.8800
N4 C21 1.344(7)
N5 H5A 0.8800
N5 H5B 0.8800
N5 C21 1.333(7)
N6 H6 0.8800
N6 C22 1.302(6)
N7 H7A 0.8800
N7 H7B 0.8800
N7 C22 1.346(6)
N8 H8A 0.8800
N8 H8B 0.8800
N8 C22 1.341(7)
C1 C2 1.403(6)
C1 C6 1.434(6)
C2 H2 0.9500
C2 C3 1.372(7)
C3 H3A 0.9500
C3 C4 1.398(8)
C4 H4 0.9500
C4 C5 1.358(7)
C5 H5 0.9500
C5 C6 1.424(6)
C6 C7 1.430(7)
C7 H7 0.9500
C8 H8 1.0000
C8 C9 1.508(6)
C8 C13 1.544(6)
C9 H9A 0.9900
C9 H9B 0.9900
C9 C10 1.540(7)
C10 H10A 0.9900
C10 H10B 0.9900
C10 C11 1.505(7)
C11 H11A 0.9900
C11 H11B 0.9900
C11 C12 1.540(6)
C12 H12A 0.9900
C12 H12B 0.9900
C12 C13 1.510(6)
C13 H13 1.0000
C14 H14 0.9500
C14 C15 1.438(6)
C15 C16 1.422(6)
C15 C20 1.419(7)
C16 H16 0.9500
C16 C17 1.374(7)
C17 H17 0.9500
C17 C18 1.391(8)
C18 H18 0.9500
C18 C19 1.384(7)
C19 H19 0.9500
C19 C20 1.420(6)
C23 H23A 0.9800
C23 H23B 0.9800
C23 H23C 0.9800
C23 C24 1.537(10)
C24 H24A 0.9900
C24 H24B 0.9900
C25 H25A 0.9900
C25 H25B 0.9900
C25 C26 1.483(10)
C26 H26A 0.9800
C26 H26B 0.9800
C26 H26C 0.9800
P1 F1 1.589(3)
P1 F2 1.582(4)
P1 F3 1.553(9)
P1 F4 1.476(13)
P1 F5 1.562(14)
P1 F6 1.642(14)
P1 F3A 1.646(10)
P1 F4A 1.662(11)
P1 F5A 1.486(13)
P1 F6A 1.534(14)
